data_7212342
loop_
_publ_author_name
'Wang, Yu'
'Cui, Shuxin'
'Wang, Lei'
'Zhang, Xiaoying'
'Li, Bo'
'Zhang, Jingping'

_publ_section_title
;
 Encapsulated different forms of water molecules by Cu(ii) complexes with
 diverse structures
;
_journal_issue 10
_journal_name_full CrystEngComm
_journal_page_first 2734
_journal_paper_doi 10.1039/b925615f
_journal_volume 12
_journal_year 2010
_chemical_formula_sum 'C23 H17 Cu N3 O6'
_chemical_formula_weight 494.94
_chemical_name_systematic
;
?
;
_space_group_IT_number 14
_symmetry_cell_setting monoclinic
_symmetry_space_group_name_Hall '-P 2ybc'
_symmetry_space_group_name_H-M 'P 1 21/c 1'
_atom_sites_solution_hydrogens geom
_atom_sites_solution_primary direct
_atom_sites_solution_secondary difmap
_audit_creation_method SHELXL-97
_cell_angle_alpha 90.000(5)
_cell_angle_beta 111.914(5)
_cell_angle_gamma 90.000(5)
_cell_formula_units_Z 4
_cell_length_a 15.369(5)
_cell_length_b 10.394(5)
_cell_length_c 14.085(5)
_cell_measurement_temperature 293(2)
_cell_volume 2087.4(14)
_computing_structure_refinement 'SHELXL-97 (Sheldrick, 1997)'
_computing_structure_solution 'SHELXS-97 (Sheldrick, 1990)'
_diffrn_ambient_temperature 293(2)
_diffrn_measured_fraction_theta_full 0.991
_diffrn_measured_fraction_theta_max 0.991
_diffrn_radiation_monochromator graphite
_diffrn_radiation_source 'fine-focus sealed tube'
_diffrn_radiation_type MoK\a
_diffrn_radiation_wavelength 0.71069
_diffrn_reflns_av_R_equivalents 0.0371
_diffrn_reflns_av_sigmaI/netI 0.0482
_diffrn_reflns_limit_h_max 18
_diffrn_reflns_limit_h_min -15
_diffrn_reflns_limit_k_max 12
_diffrn_reflns_limit_k_min -12
_diffrn_reflns_limit_l_max 17
_diffrn_reflns_limit_l_min -17
_diffrn_reflns_number 11150
_diffrn_reflns_theta_full 25.70
_diffrn_reflns_theta_max 25.70
_diffrn_reflns_theta_min 2.42
_exptl_absorpt_coefficient_mu 1.094
_exptl_absorpt_correction_T_max 0.934
_exptl_absorpt_correction_T_min 0.651
_exptl_absorpt_correction_type multi-scan
_exptl_crystal_density_diffrn 1.575
_exptl_crystal_density_method 'not measured'
_exptl_crystal_F_000 1012
_exptl_crystal_size_max 0.401
_exptl_crystal_size_mid 0.399
_exptl_crystal_size_min 0.062
_refine_diff_density_max 0.319
_refine_diff_density_min -0.241
_refine_diff_density_rms 0.064
_refine_ls_extinction_method none
_refine_ls_goodness_of_fit_ref 0.989
_refine_ls_hydrogen_treatment mixed
_refine_ls_matrix_type full
_refine_ls_number_parameters 310
_refine_ls_number_reflns 3951
_refine_ls_number_restraints 3
_refine_ls_restrained_S_all 0.989
_refine_ls_R_factor_all 0.0723
_refine_ls_R_factor_gt 0.0433
_refine_ls_shift/su_max 0.031
_refine_ls_shift/su_mean 0.001
_refine_ls_structure_factor_coef Fsqd
_refine_ls_weighting_details 'calc w=1/[\s^2^(Fo^2^)+(0.0567P)^2^+0.0000P] where P=(Fo^2^+2Fc^2^)/3'
_refine_ls_weighting_scheme calc
_refine_ls_wR_factor_gt 0.0950
_refine_ls_wR_factor_ref 0.1063
_reflns_number_gt 2790
_reflns_number_total 3951
_reflns_threshold_expression >2sigma(I)
_cod_data_source_file b925615f.txt
_cod_data_source_block 736158
_cod_original_sg_symbol_H-M 'P 21/c'
_cod_database_code 7212342

loop_
_symmetry_equiv_pos_as_xyz
'x, y, z'
'-x, y+1/2, -z+1/2'
'-x, -y, -z'
'x, -y-1/2, z-1/2'

loop_
_atom_site_label
_atom_site_type_symbol
_atom_site_fract_x
_atom_site_fract_y
_atom_site_fract_z
_atom_site_U_iso_or_equiv
_atom_site_adp_type
_atom_site_occupancy
_atom_site_symmetry_multiplicity
_atom_site_calc_flag
_atom_site_refinement_flags
Cu Cu 0.70604(3) 0.45485(3) -0.04810(3) 0.03915(15) Uani 1 1 d .
C17 C 0.8496(2) 0.1599(3) 0.1492(2) 0.0340(7) Uani 1 1 d .
O2 O 0.75090(17) 0.3338(2) 0.15611(17) 0.0539(6) Uani 1 1 d .
O5 O 0.49125(19) 0.9487(2) -0.1631(2) 0.0563(7) Uani 1 1 d .
N2 N 0.63598(18) 0.6122(2) -0.08904(19) 0.0364(6) Uani 1 1 d .
N3 N 0.57270(19) 0.3859(2) -0.0866(2) 0.0419(7) Uani 1 1 d .
O3 O 0.66384(18) 0.0592(2) 0.1511(2) 0.0596(7) Uani 1 1 d .
O1 O 0.77823(16) 0.3045(2) 0.01406(17) 0.0467(6) Uani 1 1 d .
N1 N 0.81271(19) 0.5882(3) -0.0049(2) 0.0421(7) Uani 1 1 d .
C10 C 0.5421(2) 0.6088(3) -0.1227(2) 0.0370(7) Uani 1 1 d .
C18 C 0.9334(2) 0.1500(3) 0.1338(3) 0.0453(8) Uani 1 1 d .
H18 H 0.9487 0.2128 0.0956 0.054 Uiso 1 1 calc R
C21 C 0.8274(2) 0.0666(3) 0.2075(2) 0.0362(7) Uani 1 1 d .
O4 O 0.7449(2) 0.0850(3) 0.3174(2) 0.0708(8) Uani 1 1 d .
C6 C 0.6814(2) 0.7246(3) -0.0796(2) 0.0393(8) Uani 1 1 d .
O6W O 0.8079(3) 0.1103(3) 0.8724(3) 0.0927(11) Uani 1 1 d D
C8 C 0.5358(2) 0.8384(3) -0.1404(2) 0.0426(8) Uani 1 1 d .
C9 C 0.4898(2) 0.7198(3) -0.1496(2) 0.0414(8) Uani 1 1 d .
H9 H 0.4247 0.7163 -0.1736 0.050 Uiso 1 1 calc R
C16 C 0.7874(2) 0.2748(3) 0.1055(2) 0.0367(7) Uani 1 1 d .
C23 C 0.8888(3) -0.0359(3) 0.2458(3) 0.0503(9) Uani 1 1 d .
H23 H 0.8741 -0.0993 0.2840 0.060 Uiso 1 1 calc R
C7 C 0.6336(2) 0.8391(3) -0.1053(2) 0.0440(8) Uani 1 1 d .
H7 H 0.6660 0.9161 -0.0995 0.053 Uiso 1 1 calc R
C22 C 0.7382(3) 0.0718(3) 0.2283(3) 0.0434(8) Uani 1 1 d .
C3 C 0.9425(2) 0.7822(4) 0.0227(3) 0.0517(9) Uani 1 1 d .
H3 H 0.9864 0.8474 0.0322 0.062 Uiso 1 1 calc R
C5 C 0.7847(2) 0.7092(3) -0.0348(2) 0.0405(8) Uani 1 1 d .
C11 C 0.5053(2) 0.4775(3) -0.1208(2) 0.0373(7) Uani 1 1 d .
C4 C 0.8479(2) 0.8091(3) -0.0230(3) 0.0487(9) Uani 1 1 d .
H4 H 0.8271 0.8918 -0.0453 0.058 Uiso 1 1 calc R
C12 C 0.4120(2) 0.4488(3) -0.1476(3) 0.0464(8) Uani 1 1 d .
H12 H 0.3668 0.5131 -0.1705 0.056 Uiso 1 1 calc R
C15 C 0.5459(3) 0.2641(3) -0.0800(3) 0.0503(9) Uani 1 1 d .
H15 H 0.5916 0.2005 -0.0575 0.060 Uiso 1 1 calc R
C14 C 0.4544(3) 0.2304(3) -0.1050(3) 0.0564(10) Uani 1 1 d .
H14 H 0.4383 0.1455 -0.0983 0.068 Uiso 1 1 calc R
C13 C 0.3860(3) 0.3230(3) -0.1400(3) 0.0549(10) Uani 1 1 d .
H13 H 0.3231 0.3014 -0.1584 0.066 Uiso 1 1 calc R
C19 C 0.9943(3) 0.0496(4) 0.1738(3) 0.0546(9) Uani 1 1 d .
H19 H 1.0509 0.0455 0.1643 0.066 Uiso 1 1 calc R
C1 C 0.9048(3) 0.5649(3) 0.0380(3) 0.0519(9) Uani 1 1 d .
H1 H 0.9247 0.4812 0.0579 0.062 Uiso 1 1 calc R
C2 C 0.9715(3) 0.6595(4) 0.0539(3) 0.0565(10) Uani 1 1 d .
H2 H 1.0350 0.6403 0.0852 0.068 Uiso 1 1 calc R
C20 C 0.9701(3) -0.0453(4) 0.2283(3) 0.0554(10) Uani 1 1 d .
H20 H 1.0094 -0.1156 0.2531 0.067 Uiso 1 1 calc R
H6A H 0.787(4) 0.133(5) 0.8106(16) 0.13(2) Uiso 1 1 d D
H6B H 0.796(3) 0.172(3) 0.904(3) 0.089(16) Uiso 1 1 d D
H5 H 0.432(3) 0.946(4) -0.161(4) 0.103(17) Uiso 1 1 d .

loop_
_atom_site_aniso_label
_atom_site_aniso_U_11
_atom_site_aniso_U_22
_atom_site_aniso_U_33
_atom_site_aniso_U_23
_atom_site_aniso_U_13
_atom_site_aniso_U_12
Cu 0.0475(3) 0.0298(2) 0.0451(3) 0.00592(18) 0.0229(2) 0.00804(18)
C17 0.0382(18) 0.0294(17) 0.0357(17) 0.0005(13) 0.0152(15) 0.0038(13)
O2 0.0680(17) 0.0482(15) 0.0536(15) 0.0040(11) 0.0319(14) 0.0223(12)
O5 0.0522(16) 0.0350(14) 0.089(2) 0.0119(12) 0.0341(15) 0.0109(12)
N2 0.0411(16) 0.0286(14) 0.0433(16) 0.0021(11) 0.0201(13) 0.0032(12)
N3 0.0530(18) 0.0293(16) 0.0501(17) -0.0007(12) 0.0271(14) 0.0049(12)
O3 0.0466(15) 0.0685(18) 0.0663(18) -0.0099(14) 0.0240(14) -0.0009(13)
O1 0.0601(15) 0.0386(13) 0.0469(14) 0.0130(10) 0.0265(12) 0.0152(11)
N1 0.0452(18) 0.0397(16) 0.0403(16) 0.0041(12) 0.0149(14) 0.0054(13)
C10 0.043(2) 0.0347(18) 0.0386(18) 0.0027(14) 0.0212(16) 0.0053(14)
C18 0.048(2) 0.0385(19) 0.054(2) 0.0014(16) 0.0245(18) 0.0061(16)
C21 0.0449(19) 0.0318(18) 0.0297(16) 0.0004(13) 0.0114(15) 0.0022(14)
O4 0.090(2) 0.087(2) 0.0534(17) 0.0030(14) 0.0472(16) -0.0082(16)
C6 0.045(2) 0.0357(19) 0.0416(19) 0.0007(14) 0.0214(16) 0.0015(15)
O6W 0.157(4) 0.056(2) 0.064(2) 0.0067(17) 0.040(2) 0.033(2)
C8 0.051(2) 0.0325(19) 0.050(2) 0.0063(15) 0.0254(18) 0.0082(15)
C9 0.0403(19) 0.0393(19) 0.046(2) 0.0005(15) 0.0179(16) 0.0055(15)
C16 0.0372(19) 0.0293(17) 0.0437(19) 0.0048(14) 0.0152(15) 0.0029(13)
C23 0.070(3) 0.035(2) 0.044(2) 0.0079(16) 0.0197(19) 0.0089(17)
C7 0.049(2) 0.0308(19) 0.056(2) 0.0067(15) 0.0242(18) 0.0007(15)
C22 0.059(2) 0.0218(17) 0.055(2) 0.0014(14) 0.027(2) -0.0034(14)
C3 0.049(2) 0.054(2) 0.058(2) -0.0088(18) 0.0262(19) -0.0093(18)
C5 0.048(2) 0.0378(19) 0.0397(19) 0.0021(14) 0.0215(16) 0.0024(15)
C11 0.048(2) 0.0318(18) 0.0384(18) -0.0036(13) 0.0230(16) 0.0026(14)
C4 0.053(2) 0.041(2) 0.058(2) 0.0031(17) 0.0270(19) 0.0017(17)
C12 0.047(2) 0.0395(19) 0.057(2) -0.0052(16) 0.0239(18) 0.0009(16)
C15 0.069(3) 0.0300(19) 0.060(2) -0.0015(16) 0.034(2) 0.0032(17)
C14 0.079(3) 0.031(2) 0.070(3) -0.0086(17) 0.041(2) -0.0126(19)
C13 0.058(2) 0.048(2) 0.065(3) -0.0143(19) 0.031(2) -0.0110(18)
C19 0.045(2) 0.062(2) 0.059(2) -0.005(2) 0.0212(19) 0.0123(19)
C1 0.048(2) 0.049(2) 0.055(2) 0.0098(17) 0.0144(19) 0.0086(18)
C2 0.043(2) 0.064(3) 0.057(2) 0.002(2) 0.0120(19) 0.0019(19)
C20 0.059(2) 0.052(2) 0.051(2) 0.0021(18) 0.0154(19) 0.0269(19)

loop_
_atom_type_symbol
_atom_type_description
_atom_type_scat_dispersion_real
_atom_type_scat_dispersion_imag
_atom_type_scat_source
C C 0.0033 0.0016 'International Tables Vol C Tables 4.2.6.8 and 6.1.1.4'
H H 0.0000 0.0000 'International Tables Vol C Tables 4.2.6.8 and 6.1.1.4'
N N 0.0061 0.0033 'International Tables Vol C Tables 4.2.6.8 and 6.1.1.4'
O O 0.0106 0.0060 'International Tables Vol C Tables 4.2.6.8 and 6.1.1.4'
Cu Cu 0.3201 1.2651 'International Tables Vol C Tables 4.2.6.8 and 6.1.1.4'

loop_
_geom_angle_atom_site_label_1
_geom_angle_atom_site_label_2
_geom_angle_atom_site_label_3
_geom_angle
_geom_angle_site_symmetry_3
N2 Cu O1 171.15(10) .
N2 Cu N3 79.92(11) .
O1 Cu N3 100.75(10) .
N2 Cu N1 79.10(11) .
O1 Cu N1 98.73(11) .
N3 Cu N1 157.48(10) .
N2 Cu O4 101.59(10) 4_565
O1 Cu O4 86.78(10) 4_565
N3 Cu O4 105.64(11) 4_565
N1 Cu O4 86.57(11) 4_565
C18 C17 C21 119.2(3) .
C18 C17 C16 118.5(3) .
C21 C17 C16 122.2(3) .
C8 O5 H5 113(3) .
C10 N2 C6 120.6(3) .
C10 N2 Cu 119.4(2) .
C6 N2 Cu 119.9(2) .
C15 N3 C11 118.2(3) .
C15 N3 Cu 127.9(2) .
C11 N3 Cu 113.9(2) .
C16 O1 Cu 118.77(19) .
C1 N1 C5 118.1(3) .
C1 N1 Cu 127.1(2) .
C5 N1 Cu 114.3(2) .
N2 C10 C9 121.1(3) .
N2 C10 C11 112.7(3) .
C9 C10 C11 126.2(3) .
C19 C18 C17 121.4(3) .
C19 C18 H18 119.3 .
C17 C18 H18 119.3 .
C23 C21 C17 118.7(3) .
C23 C21 C22 119.1(3) .
C17 C21 C22 122.1(3) .
C22 O4 Cu 154.3(3) 4_566
N2 C6 C7 121.4(3) .
N2 C6 C5 112.5(3) .
C7 C6 C5 126.0(3) .
H6A O6W H6B 105(3) .
O5 C8 C7 118.4(3) .
O5 C8 C9 123.1(3) .
C7 C8 C9 118.4(3) .
C10 C9 C8 119.3(3) .
C10 C9 H9 120.3 .
C8 C9 H9 120.3 .
O2 C16 O1 124.3(3) .
O2 C16 C17 121.1(3) .
O1 C16 C17 114.6(3) .
C20 C23 C21 121.2(3) .
C20 C23 H23 119.4 .
C21 C23 H23 119.4 .
C6 C7 C8 119.2(3) .
C6 C7 H7 120.4 .
C8 C7 H7 120.4 .
O4 C22 O3 126.8(3) .
O4 C22 C21 117.8(3) .
O3 C22 C21 115.4(3) .
C2 C3 C4 119.9(3) .
C2 C3 H3 120.0 .
C4 C3 H3 120.0 .
N1 C5 C4 122.3(3) .
N1 C5 C6 113.6(3) .
C4 C5 C6 124.1(3) .
N3 C11 C12 121.8(3) .
N3 C11 C10 114.0(3) .
C12 C11 C10 124.2(3) .
C3 C4 C5 118.2(3) .
C3 C4 H4 120.9 .
C5 C4 H4 120.9 .
C11 C12 C13 119.1(3) .
C11 C12 H12 120.5 .
C13 C12 H12 120.5 .
N3 C15 C14 122.5(3) .
N3 C15 H15 118.7 .
C14 C15 H15 118.7 .
C15 C14 C13 119.3(3) .
C15 C14 H14 120.3 .
C13 C14 H14 120.3 .
C14 C13 C12 119.1(3) .
C14 C13 H13 120.4 .
C12 C13 H13 120.4 .
C18 C19 C20 119.1(3) .
C18 C19 H19 120.4 .
C20 C19 H19 120.4 .
N1 C1 C2 122.9(3) .
N1 C1 H1 118.6 .
C2 C1 H1 118.6 .
C3 C2 C1 118.7(3) .
C3 C2 H2 120.7 .
C1 C2 H2 120.7 .
C23 C20 C19 120.2(3) .
C23 C20 H20 119.9 .
C19 C20 H20 119.9 .

loop_
_geom_bond_atom_site_label_1
_geom_bond_atom_site_label_2
_geom_bond_distance
_geom_bond_site_symmetry_2
Cu N2 1.924(3) .
Cu O1 1.927(2) .
Cu N3 2.044(3) .
Cu N1 2.058(3) .
Cu O4 2.227(2) 4_565
C17 C18 1.387(4) .
C17 C21 1.393(4) .
C17 C16 1.510(4) .
O2 C16 1.224(3) .
O5 C8 1.312(4) .
O5 H5 0.92(5) .
N2 C10 1.341(4) .
N2 C6 1.342(4) .
N3 C15 1.345(4) .
N3 C11 1.356(4) .
O3 C22 1.256(4) .
O1 C16 1.280(4) .
N1 C1 1.338(4) .
N1 C5 1.345(4) .
C10 C9 1.376(4) .
C10 C11 1.481(4) .
C18 C19 1.374(4) .
C18 H18 0.9300 .
C21 C23 1.392(4) .
C21 C22 1.506(4) .
O4 C22 1.229(4) .
O4 Cu 2.227(2) 4_566
C6 C7 1.374(4) .
C6 C5 1.482(4) .
O6W H6A 0.840(19) .
O6W H6B 0.842(18) .
C8 C7 1.396(5) .
C8 C9 1.402(4) .
C9 H9 0.9300 .
C23 C20 1.365(5) .
C23 H23 0.9300 .
C7 H7 0.9300 .
C3 C2 1.369(5) .
C3 C4 1.381(5) .
C3 H3 0.9300 .
C5 C4 1.388(4) .
C11 C12 1.373(4) .
C4 H4 0.9300 .
C12 C13 1.382(5) .
C12 H12 0.9300 .
C15 C14 1.362(5) .
C15 H15 0.9300 .
C14 C13 1.374(5) .
C14 H14 0.9300 .
C13 H13 0.9300 .
C19 C20 1.382(5) .
C19 H19 0.9300 .
C1 C2 1.376(5) .
C1 H1 0.9300 .
C2 H2 0.9300 .
C20 H20 0.9300 .

loop_
_geom_hbond_atom_site_label_D
_geom_hbond_atom_site_label_H
_geom_hbond_atom_site_label_A
_geom_hbond_distance_DH
_geom_hbond_distance_HA
_geom_hbond_distance_DA
_geom_hbond_angle_DHA
_geom_hbond_site_symmetry_A
O5 H5 O3 0.92(5) 1.53(5) 2.453(3) 177(5) 3_665
O6W H6A O2 0.840(19) 2.065(19) 2.897(4) 171(5) 4_566
O6W H6B O1 0.842(18) 2.162(19) 2.991(4) 168(4) 1_556

loop_
_geom_torsion_atom_site_label_1
_geom_torsion_atom_site_label_2
_geom_torsion_atom_site_label_3
_geom_torsion_atom_site_label_4
_geom_torsion
_geom_torsion_site_symmetry_1
O1 Cu N2 C10 -96.3(7) .
N3 Cu N2 C10 -1.2(2) .
N1 Cu N2 C10 -172.9(2) .
O4 Cu N2 C10 102.9(2) 4_565
O1 Cu N2 C6 80.8(7) .
N3 Cu N2 C6 176.0(2) .
N1 Cu N2 C6 4.2(2) .
O4 Cu N2 C6 -80.0(2) 4_565
N2 Cu N3 C15 -177.9(3) .
O1 Cu N3 C15 -6.9(3) .
N1 Cu N3 C15 -156.4(3) .
O4 Cu N3 C15 82.8(3) 4_565
N2 Cu N3 C11 0.8(2) .
O1 Cu N3 C11 171.8(2) .
N1 Cu N3 C11 22.3(4) .
O4 Cu N3 C11 -98.6(2) 4_565
N2 Cu O1 C16 15.9(8) .
N3 Cu O1 C16 -77.6(2) .
N1 Cu O1 C16 91.0(2) .
O4 Cu O1 C16 177.0(2) 4_565
N2 Cu N1 C1 -178.8(3) .
O1 Cu N1 C1 9.9(3) .
N3 Cu N1 C1 159.6(3) .
O4 Cu N1 C1 -76.3(3) 4_565
N2 Cu N1 C5 -6.9(2) .
O1 Cu N1 C5 -178.2(2) .
N3 Cu N1 C5 -28.6(4) .
O4 Cu N1 C5 95.6(2) 4_565
C6 N2 C10 C9 0.8(4) .
Cu N2 C10 C9 177.9(2) .
C6 N2 C10 C11 -175.8(3) .
Cu N2 C10 C11 1.3(3) .
C21 C17 C18 C19 0.8(5) .
C16 C17 C18 C19 178.3(3) .
C18 C17 C21 C23 -2.0(4) .
C16 C17 C21 C23 -179.5(3) .
C18 C17 C21 C22 179.4(3) .
C16 C17 C21 C22 2.0(5) .
C10 N2 C6 C7 -1.0(4) .
Cu N2 C6 C7 -178.1(2) .
C10 N2 C6 C5 176.1(3) .
Cu N2 C6 C5 -1.0(3) .
N2 C10 C9 C8 -0.8(5) .
C11 C10 C9 C8 175.4(3) .
O5 C8 C9 C10 -179.1(3) .
C7 C8 C9 C10 0.9(5) .
Cu O1 C16 O2 2.2(4) .
Cu O1 C16 C17 -176.76(19) .
C18 C17 C16 O2 -135.4(3) .
C21 C17 C16 O2 42.1(4) .
C18 C17 C16 O1 43.6(4) .
C21 C17 C16 O1 -139.0(3) .
C17 C21 C23 C20 0.9(5) .
C22 C21 C23 C20 179.5(3) .
N2 C6 C7 C8 1.1(5) .
C5 C6 C7 C8 -175.6(3) .
O5 C8 C7 C6 178.9(3) .
C9 C8 C7 C6 -1.0(5) .
Cu O4 C22 O3 39.3(8) 4_566
Cu O4 C22 C21 -139.2(5) 4_566
C23 C21 C22 O4 65.2(4) .
C17 C21 C22 O4 -116.2(4) .
C23 C21 C22 O3 -113.4(3) .
C17 C21 C22 O3 65.1(4) .
C1 N1 C5 C4 0.3(5) .
Cu N1 C5 C4 -172.3(2) .
C1 N1 C5 C6 -179.0(3) .
Cu N1 C5 C6 8.3(3) .
N2 C6 C5 N1 -5.0(4) .
C7 C6 C5 N1 171.9(3) .
N2 C6 C5 C4 175.6(3) .
C7 C6 C5 C4 -7.4(5) .
C15 N3 C11 C12 0.5(4) .
Cu N3 C11 C12 -178.3(2) .
C15 N3 C11 C10 178.5(3) .
Cu N3 C11 C10 -0.3(3) .
N2 C10 C11 N3 -0.6(4) .
C9 C10 C11 N3 -177.0(3) .
N2 C10 C11 C12 177.4(3) .
C9 C10 C11 C12 0.9(5) .
C2 C3 C4 C5 0.7(5) .
N1 C5 C4 C3 -1.1(5) .
C6 C5 C4 C3 178.1(3) .
N3 C11 C12 C13 -0.4(5) .
C10 C11 C12 C13 -178.2(3) .
C11 N3 C15 C14 -0.9(5) .
Cu N3 C15 C14 177.7(2) .
N3 C15 C14 C13 1.2(5) .
C15 C14 C13 C12 -1.0(5) .
C11 C12 C13 C14 0.6(5) .
C17 C18 C19 C20 1.7(5) .
C5 N1 C1 C2 1.0(5) .
Cu N1 C1 C2 172.6(3) .
C4 C3 C2 C1 0.5(5) .
N1 C1 C2 C3 -1.4(5) .
C21 C23 C20 C19 1.6(5) .
C18 C19 C20 C23 -2.9(5) .
